data_4064609
loop_
_publ_author_name
'Bruce, Michael I.'
'Burgun, Alexandre'
'Gendron, Fr\'ed\'eric'
'Grelaud, Guillaume'
'Halet, Jean-Fran\,cois'
'Skelton, Brian W.'

_publ_section_title
;
 Oxidative Dimerization of Arylalkynyl--Ruthenium Complexes
;
_journal_issue 10
_journal_name_full Organometallics
_journal_page_first 2861
_journal_paper_doi 10.1021/om200213z
_journal_volume 30
_journal_year 2011
_chemical_formula_moiety 'C98 H80 P4 Ru2,2.8(C H2 Cl2),2(As F6)'
_chemical_formula_sum 'C100.8 H85.6 As2 Cl5.6 F12 P4 Ru2'
_chemical_formula_weight 2199.27
_chemical_name_systematic
;
 ?
;
_space_group_IT_number 2
_symmetry_cell_setting triclinic
_symmetry_space_group_name_Hall '-P 1'
_symmetry_space_group_name_H-M 'P -1'
_atom_sites_solution_hydrogens geom
_atom_sites_solution_primary direct
_atom_sites_solution_secondary difmap
_audit_creation_date 2008-06-11T20:32:03-00:00
_audit_creation_method 'WinGX routine CIF_UPDATE'
_cell_angle_alpha 90.470(4)
_cell_angle_beta 108.805(5)
_cell_angle_gamma 99.449(4)
_cell_formula_units_Z 2
_cell_length_a 14.6343(7)
_cell_length_b 15.4996(9)
_cell_length_c 22.1769(12)
_cell_measurement_reflns_used 8225
_cell_measurement_temperature 100(2)
_cell_measurement_theta_max 27.8126
_cell_measurement_theta_min 2.4902
_cell_volume 4687.1(5)
_computing_cell_refinement
;
        CrysAlis RED, Oxford Diffraction Ltd.,
        Version 1.171.32.15 (release 10-01-2008 CrysAlis171 .NET)
        (compiled Jan 10 2008,16:37:18)
;
_computing_data_collection
;
        CrysAlis CCD, Oxford Diffraction Ltd.,
        Version 1.171.32.15 (release 10-01-2008 CrysAlis171 .NET)
        (compiled Jan 10 2008,16:37:18)
;
_computing_data_reduction
;
        CrysAlis RED, Oxford Diffraction Ltd.,
        Version 1.171.32.15 (release 10-01-2008 CrysAlis171 .NET)
        (compiled Jan 10 2008,16:37:18)
;
_computing_structure_refinement 'SHELXL-97 (Sheldrick, 1997)'
_diffrn_ambient_temperature 100(2)
_diffrn_detector_area_resol_mean 16.0009
_diffrn_measured_fraction_theta_full 0.972
_diffrn_measured_fraction_theta_max 0.897
_diffrn_measurement_device_type
;
 Oxford Diffraction Xcalibur diffractometer
;
_diffrn_measurement_method '\w scans'
_diffrn_orient_matrix_UB_11 -0.04546181
_diffrn_orient_matrix_UB_12 0.0039968437
_diffrn_orient_matrix_UB_13 -0.0224731167
_diffrn_orient_matrix_UB_21 -0.0009926208
_diffrn_orient_matrix_UB_22 0.0377507348
_diffrn_orient_matrix_UB_23 0.0174626252
_diffrn_orient_matrix_UB_31 0.0242646763
_diffrn_orient_matrix_UB_32 0.0260764069
_diffrn_orient_matrix_UB_33 -0.0178284369
_diffrn_radiation_monochromator graphite
_diffrn_radiation_type MoK\a
_diffrn_radiation_wavelength 0.71073
_diffrn_reflns_av_R_equivalents 0.0635
_diffrn_reflns_av_unetI/netI 0.1987
_diffrn_reflns_limit_h_max 16
_diffrn_reflns_limit_h_min -18
_diffrn_reflns_limit_k_max 20
_diffrn_reflns_limit_k_min -19
_diffrn_reflns_limit_l_max 27
_diffrn_reflns_limit_l_min -27
_diffrn_reflns_number 36667
_diffrn_reflns_theta_full 25
_diffrn_reflns_theta_max 27.5
_diffrn_reflns_theta_min 2.6
_exptl_absorpt_coefficient_mu 1.322
_exptl_absorpt_correction_T_max 1
_exptl_absorpt_correction_T_min 0.96456
_exptl_absorpt_correction_type multi-scan
_exptl_absorpt_process_details
;
        CrysAlis RED, Oxford Diffraction Ltd.,
        Version 1.171.32.15 (release 10-01-2008 CrysAlis171 .NET)
        (compiled Jan 10 2008,16:37:18)
        Empirical absorption correction using spherical harmonics,
 implemented in SCALE3 ABSPACK scaling algorithm.
;
_exptl_crystal_colour dark_red
_exptl_crystal_density_diffrn 1.558
_exptl_crystal_density_method 'not measured'
_exptl_crystal_description slab
_exptl_crystal_F_000 2215
_exptl_crystal_size_max 0.12
_exptl_crystal_size_mid 0.11
_exptl_crystal_size_min 0.08
_refine_diff_density_max 2.087
_refine_diff_density_min -1.027
_refine_diff_density_rms 0.12
_refine_ls_extinction_method none
_refine_ls_goodness_of_fit_ref 0.834
_refine_ls_hydrogen_treatment constr
_refine_ls_matrix_type full
_refine_ls_number_parameters 1196
_refine_ls_number_reflns 19297
_refine_ls_number_restraints 15
_refine_ls_restrained_S_all 0.836
_refine_ls_R_factor_all 0.1499
_refine_ls_R_factor_gt 0.0613
_refine_ls_shift/su_max 0.041
_refine_ls_shift/su_mean 0.002
_refine_ls_structure_factor_coef Fsqd
_refine_ls_weighting_details 'calc w=1/[\s^2^(Fo^2^)+(0.0654P)^2^+0.0000P] where P=(Fo^2^+2Fc^2^)/3'
_refine_ls_weighting_scheme calc
_refine_ls_wR_factor_gt 0.1219
_refine_ls_wR_factor_ref 0.1419
_reflns_number_gt 9042
_reflns_number_total 19297
_reflns_threshold_expression I>2sigma(I)
_cod_data_source_file om200213z_si_004.cif
_cod_data_source_block br1426
_cod_original_sg_symbol_Hall -p_1
_cod_original_sg_symbol_H-M P_-1
_cod_original_formula_sum 'C100.80 H85.60 As2 Cl5.60 F12 P4 Ru2'
_cod_database_code 4064609

loop_
_symmetry_equiv_pos_as_xyz
'x, y, z'
'-x, -y, -z'

loop_
_atom_site_label
_atom_site_type_symbol
_atom_site_fract_x
_atom_site_fract_y
_atom_site_fract_z
_atom_site_U_iso_or_equiv
_atom_site_adp_type
_atom_site_occupancy
_atom_site_symmetry_multiplicity
_atom_site_calc_flag
_atom_site_refinement_flags
_atom_site_disorder_assembly
_atom_site_disorder_group
Ru1 Ru 0.68678(4) 0.39855(3) 0.10758(2) 0.02015(14) Uani 1 1 d . . .
Ru2 Ru 0.68264(4) 0.21422(3) 0.52170(2) 0.01947(14) Uani 1 1 d . . .
P1 P 0.82190(12) 0.44947(11) 0.07511(8) 0.0213(4) Uani 1 1 d . . .
C111 C 0.9272(4) 0.3927(4) 0.0976(3) 0.0219(15) Uani 1 1 d . . .
C112 C 0.9751(5) 0.3755(4) 0.0554(3) 0.0262(16) Uani 1 1 d . . .
H112 H 0.9532 0.3918 0.0125 0.031 Uiso 1 1 calc R . .
C113 C 1.0557(5) 0.3341(4) 0.0769(3) 0.0296(17) Uani 1 1 d . . .
H113 H 1.0883 0.3212 0.0481 0.036 Uiso 1 1 calc R . .
C114 C 1.0895(5) 0.3112(5) 0.1388(3) 0.0352(18) Uani 1 1 d . . .
H114 H 1.1444 0.2823 0.1524 0.042 Uiso 1 1 calc R . .
C115 C 1.0435(5) 0.3304(4) 0.1810(3) 0.0279(16) Uani 1 1 d . . .
H115 H 1.0676 0.3164 0.2243 0.034 Uiso 1 1 calc R . .
C116 C 0.9614(4) 0.3705(4) 0.1601(3) 0.0236(15) Uani 1 1 d . . .
H116 H 0.9286 0.3827 0.189 0.028 Uiso 1 1 calc R . .
C121 C 0.8812(5) 0.5628(4) 0.1020(3) 0.0239(15) Uani 1 1 d . . .
C122 C 0.9708(5) 0.5935(4) 0.0937(3) 0.0265(16) Uani 1 1 d . . .
H122 H 1.0032 0.5535 0.0792 0.032 Uiso 1 1 calc R . .
C123 C 1.0138(5) 0.6811(4) 0.1062(3) 0.0268(16) Uani 1 1 d . . .
H123 H 1.0749 0.7011 0.1001 0.032 Uiso 1 1 calc R . .
C124 C 0.9676(5) 0.7386(4) 0.1274(3) 0.0304(17) Uani 1 1 d . . .
H124 H 0.9964 0.7989 0.1356 0.036 Uiso 1 1 calc R . .
C125 C 0.8792(5) 0.7092(4) 0.1368(3) 0.0277(16) Uani 1 1 d . . .
H125 H 0.8478 0.7492 0.1521 0.033 Uiso 1 1 calc R . .
C126 C 0.8364(5) 0.6216(4) 0.1240(3) 0.0237(15) Uani 1 1 d . . .
H126 H 0.7754 0.6019 0.1304 0.028 Uiso 1 1 calc R . .
C131 C 0.7835(4) 0.4554(4) -0.0118(3) 0.0221(15) Uani 1 1 d . . .
C132 C 0.7655(5) 0.3814(5) -0.0521(3) 0.0296(17) Uani 1 1 d . . .
H132 H 0.7844 0.3288 -0.0346 0.036 Uiso 1 1 calc R . .
C133 C 0.7211(5) 0.3824(5) -0.1167(3) 0.0318(17) Uani 1 1 d . . .
H133 H 0.7113 0.3314 -0.1437 0.038 Uiso 1 1 calc R . .
C134 C 0.6904(5) 0.4580(5) -0.1427(3) 0.0341(18) Uani 1 1 d . . .
H134 H 0.6558 0.4577 -0.187 0.041 Uiso 1 1 calc R . .
C135 C 0.7101(5) 0.5332(5) -0.1043(3) 0.0312(17) Uani 1 1 d . . .
H135 H 0.6925 0.5858 -0.1226 0.037 Uiso 1 1 calc R . .
C136 C 0.7559(4) 0.5329(4) -0.0384(3) 0.0281(16) Uani 1 1 d . . .
H136 H 0.7682 0.5847 -0.0118 0.034 Uiso 1 1 calc R . .
P2 P 0.71160(12) 0.25069(11) 0.11710(8) 0.0210(4) Uani 1 1 d . . .
C211 C 0.7967(4) 0.2142(4) 0.1899(3) 0.0241(16) Uani 1 1 d . . .
C212 C 0.8310(4) 0.2657(4) 0.2460(3) 0.0242(15) Uani 1 1 d . . .
H212 H 0.8162 0.3231 0.2463 0.029 Uiso 1 1 calc R . .
C213 C 0.8865(5) 0.2353(5) 0.3019(3) 0.0327(18) Uani 1 1 d . . .
H213 H 0.9107 0.2721 0.3402 0.039 Uiso 1 1 calc R . .
C214 C 0.9069(5) 0.1518(5) 0.3024(4) 0.0382(19) Uani 1 1 d . . .
H214 H 0.9447 0.1303 0.3408 0.046 Uiso 1 1 calc R . .
C215 C 0.8718(5) 0.1001(5) 0.2468(4) 0.045(2) Uani 1 1 d . . .
H215 H 0.8856 0.0423 0.2471 0.054 Uiso 1 1 calc R . .
C216 C 0.8172(5) 0.1291(5) 0.1903(3) 0.0346(18) Uani 1 1 d . . .
H216 H 0.7939 0.092 0.1522 0.042 Uiso 1 1 calc R . .
C221 C 0.6001(4) 0.1726(4) 0.1141(3) 0.0201(14) Uani 1 1 d . . .
C222 C 0.5768(5) 0.0898(4) 0.0837(3) 0.0272(16) Uani 1 1 d . . .
H222 H 0.6166 0.0728 0.061 0.033 Uiso 1 1 calc R . .
C223 C 0.4955(5) 0.0315(5) 0.0863(3) 0.0337(18) Uani 1 1 d . . .
H223 H 0.4805 -0.0256 0.0659 0.04 Uiso 1 1 calc R . .
C224 C 0.4369(5) 0.0561(4) 0.1183(3) 0.0299(17) Uani 1 1 d . . .
H224 H 0.3801 0.0169 0.119 0.036 Uiso 1 1 calc R . .
C225 C 0.4605(5) 0.1369(4) 0.1490(3) 0.0274(16) Uani 1 1 d . . .
H225 H 0.4202 0.1531 0.1717 0.033 Uiso 1 1 calc R . .
C226 C 0.5409(5) 0.1958(4) 0.1482(3) 0.0234(15) Uani 1 1 d . . .
H226 H 0.5564 0.2517 0.1704 0.028 Uiso 1 1 calc R . .
C231 C 0.7393(5) 0.2071(4) 0.0495(3) 0.0258(16) Uani 1 1 d . . .
C232 C 0.8319(5) 0.1879(4) 0.0530(3) 0.0294(16) Uani 1 1 d . . .
H232 H 0.8838 0.1949 0.0926 0.035 Uiso 1 1 calc R . .
C233 C 0.8461(5) 0.1591(4) -0.0015(4) 0.0346(18) Uani 1 1 d . . .
H233 H 0.9088 0.1467 0.0012 0.041 Uiso 1 1 calc R . .
C234 C 0.7736(6) 0.1475(5) -0.0596(4) 0.041(2) Uani 1 1 d . . .
H234 H 0.7858 0.1276 -0.0965 0.05 Uiso 1 1 calc R . .
C235 C 0.6811(5) 0.1655(4) -0.0640(3) 0.0330(18) Uani 1 1 d . . .
H235 H 0.6294 0.1567 -0.1037 0.04 Uiso 1 1 calc R . .
C236 C 0.6653(5) 0.1963(4) -0.0098(3) 0.0257(16) Uani 1 1 d . . .
H236 H 0.6031 0.2102 -0.0131 0.031 Uiso 1 1 calc R . .
C1 C 0.7564(4) 0.4431(4) 0.1887(3) 0.0201(15) Uani 1 1 d . . .
C2 C 0.7993(5) 0.4879(4) 0.2440(3) 0.0275(16) Uani 1 1 d . . .
H2 H 0.8416 0.5412 0.2435 0.033 Uiso 1 1 calc R . .
C3 C 0.7901(4) 0.4661(4) 0.3070(3) 0.0217(15) Uani 1 1 d . . .
C4 C 0.7122(4) 0.4052(4) 0.3116(3) 0.0231(15) Uani 1 1 d . . .
H4 H 0.6636 0.3772 0.2739 0.028 Uiso 1 1 calc R . .
C5 C 0.7045(5) 0.3848(4) 0.3709(3) 0.0252(15) Uani 1 1 d . . .
H5 H 0.65 0.3438 0.3732 0.03 Uiso 1 1 calc R . .
C6 C 0.7748(4) 0.4232(4) 0.4264(3) 0.0209(14) Uani 1 1 d . . .
C7 C 0.8530(4) 0.4855(4) 0.4219(3) 0.0231(15) Uani 1 1 d . . .
H7 H 0.9014 0.5139 0.4594 0.028 Uiso 1 1 calc R . .
C8 C 0.8595(5) 0.5054(4) 0.3625(3) 0.0227(15) Uani 1 1 d . . .
H8 H 0.9132 0.5473 0.3599 0.027 Uiso 1 1 calc R . .
C9 C 0.7678(4) 0.4031(4) 0.4910(3) 0.0211(15) Uani 1 1 d . . .
C91 C 0.7901(5) 0.4794(4) 0.5384(3) 0.0233(15) Uani 1 1 d . . .
C92 C 0.7294(5) 0.5422(4) 0.5287(3) 0.0340(18) Uani 1 1 d . . .
H92 H 0.6726 0.5359 0.4919 0.041 Uiso 1 1 calc R . .
C93 C 0.7503(6) 0.6127(5) 0.5714(3) 0.0365(19) Uani 1 1 d . . .
H93 H 0.7062 0.653 0.5651 0.044 Uiso 1 1 calc R . .
C94 C 0.8354(6) 0.6257(5) 0.6238(3) 0.0394(19) Uani 1 1 d . . .
H94 H 0.851 0.6756 0.6527 0.047 Uiso 1 1 calc R . .
C95 C 0.8967(5) 0.5655(4) 0.6331(3) 0.0307(17) Uani 1 1 d . . .
H95 H 0.9558 0.5743 0.6685 0.037 Uiso 1 1 calc R . .
C96 C 0.8737(5) 0.4926(4) 0.5920(3) 0.0283(16) Uani 1 1 d . . .
H96 H 0.9158 0.4504 0.6003 0.034 Uiso 1 1 calc R . .
C10 C 0.7427(4) 0.3217(4) 0.5067(3) 0.0197(14) Uani 1 1 d . . .
P3 P 0.78262(12) 0.12810(11) 0.49268(8) 0.0206(4) Uani 1 1 d . . .
C311 C 0.9074(4) 0.1707(4) 0.4936(3) 0.0205(14) Uani 1 1 d . . .
C312 C 0.9752(5) 0.1155(4) 0.4986(3) 0.0260(16) Uani 1 1 d . . .
H312 H 0.9577 0.0549 0.5038 0.031 Uiso 1 1 calc R . .
C313 C 1.0676(5) 0.1479(4) 0.4962(3) 0.0265(16) Uani 1 1 d . . .
H313 H 1.1143 0.1102 0.5019 0.032 Uiso 1 1 calc R . .
C314 C 1.0921(5) 0.2338(4) 0.4858(3) 0.0296(17) Uani 1 1 d . . .
H314 H 1.1554 0.2556 0.4835 0.036 Uiso 1 1 calc R . .
C315 C 1.0244(5) 0.2894(4) 0.4785(3) 0.0285(16) Uani 1 1 d . . .
H315 H 1.0413 0.3491 0.4707 0.034 Uiso 1 1 calc R . .
C316 C 0.9332(4) 0.2585(4) 0.4827(3) 0.0238(15) Uani 1 1 d . . .
H316 H 0.8875 0.297 0.4781 0.029 Uiso 1 1 calc R . .
C321 C 0.7304(4) 0.0867(4) 0.4088(3) 0.0224(15) Uani 1 1 d . . .
C322 C 0.7362(5) 0.0059(4) 0.3863(3) 0.0288(16) Uani 1 1 d . . .
H322 H 0.7658 -0.0336 0.4157 0.035 Uiso 1 1 calc R . .
C323 C 0.6999(5) -0.0196(5) 0.3216(3) 0.0404(19) Uani 1 1 d . . .
H323 H 0.7029 -0.0768 0.3075 0.048 Uiso 1 1 calc R . .
C324 C 0.6596(5) 0.0378(5) 0.2781(3) 0.0360(18) Uani 1 1 d . . .
H324 H 0.6349 0.0209 0.2338 0.043 Uiso 1 1 calc R . .
C325 C 0.6555(5) 0.1205(5) 0.2998(3) 0.0321(17) Uani 1 1 d . . .
H325 H 0.6287 0.1611 0.2703 0.039 Uiso 1 1 calc R . .
C326 C 0.6901(4) 0.1439(5) 0.3638(3) 0.0284(16) Uani 1 1 d . . .
H326 H 0.6865 0.2009 0.3779 0.034 Uiso 1 1 calc R . .
C331 C 0.7917(5) 0.0288(4) 0.5369(3) 0.0227(15) Uani 1 1 d . . .
C332 C 0.7120(5) -0.0401(4) 0.5218(3) 0.0250(15) Uani 1 1 d . . .
H332 H 0.6562 -0.0377 0.4855 0.03 Uiso 1 1 calc R . .
C333 C 0.7124(5) -0.1116(4) 0.5584(3) 0.0298(17) Uani 1 1 d . . .
H333 H 0.6579 -0.1583 0.5465 0.036 Uiso 1 1 calc R . .
C334 C 0.7920(5) -0.1157(4) 0.6124(3) 0.0306(17) Uani 1 1 d . . .
H334 H 0.7919 -0.164 0.6384 0.037 Uiso 1 1 calc R . .
C335 C 0.8719(5) -0.0477(4) 0.6276(3) 0.0302(17) Uani 1 1 d . . .
H335 H 0.9276 -0.0505 0.6639 0.036 Uiso 1 1 calc R . .
C336 C 0.8717(4) 0.0240(4) 0.5908(3) 0.0211(14) Uani 1 1 d . . .
H336 H 0.9267 0.0704 0.6024 0.025 Uiso 1 1 calc R . .
P4 P 0.76753(12) 0.22836(11) 0.63209(8) 0.0210(4) Uani 1 1 d . . .
C411 C 0.7760(5) 0.3345(4) 0.6700(3) 0.0228(15) Uani 1 1 d . . .
C412 C 0.8491(5) 0.3644(4) 0.7270(3) 0.0298(17) Uani 1 1 d . . .
H412 H 0.8996 0.3312 0.7443 0.036 Uiso 1 1 calc R . .
C413 C 0.8503(5) 0.4415(5) 0.7592(3) 0.0358(18) Uani 1 1 d . . .
H413 H 0.9011 0.4609 0.7982 0.043 Uiso 1 1 calc R . .
C414 C 0.7774(5) 0.4901(5) 0.7344(3) 0.0323(17) Uani 1 1 d . . .
H414 H 0.778 0.5432 0.7563 0.039 Uiso 1 1 calc R . .
C415 C 0.7036(5) 0.4615(4) 0.6777(3) 0.0264(16) Uani 1 1 d . . .
H415 H 0.6533 0.495 0.6609 0.032 Uiso 1 1 calc R . .
C416 C 0.7023(5) 0.3854(4) 0.6455(3) 0.0257(16) Uani 1 1 d . . .
H416 H 0.6513 0.3668 0.6064 0.031 Uiso 1 1 calc R . .
C421 C 0.7009(4) 0.1549(4) 0.6747(3) 0.0220(15) Uani 1 1 d . . .
C422 C 0.6566(5) 0.1874(5) 0.7137(3) 0.0335(18) Uani 1 1 d . . .
H422 H 0.6643 0.2489 0.7218 0.04 Uiso 1 1 calc R . .
C423 C 0.6005(5) 0.1301(6) 0.7414(3) 0.044(2) Uani 1 1 d . . .
H423 H 0.5683 0.1527 0.7674 0.053 Uiso 1 1 calc R . .
C424 C 0.5913(5) 0.0412(6) 0.7313(4) 0.047(2) Uani 1 1 d . . .
H424 H 0.5535 0.0025 0.7508 0.056 Uiso 1 1 calc R . .
C425 C 0.6366(5) 0.0080(5) 0.6932(3) 0.042(2) Uani 1 1 d . . .
H425 H 0.6301 -0.0536 0.686 0.051 Uiso 1 1 calc R . .
C426 C 0.6916(4) 0.0649(4) 0.6653(3) 0.0265(16) Uani 1 1 d . . .
H426 H 0.7237 0.0421 0.6394 0.032 Uiso 1 1 calc R . .
C431 C 0.8941(4) 0.2104(4) 0.6624(3) 0.0198(14) Uani 1 1 d . . .
C432 C 0.9598(5) 0.2554(4) 0.6366(3) 0.0224(15) Uani 1 1 d . . .
H432 H 0.9386 0.2943 0.6041 0.027 Uiso 1 1 calc R . .
C433 C 1.0580(5) 0.2442(5) 0.6577(3) 0.0317(17) Uani 1 1 d . . .
H433 H 1.1031 0.2752 0.6394 0.038 Uiso 1 1 calc R . .
C434 C 1.0891(5) 0.1886(5) 0.7050(3) 0.0337(18) Uani 1 1 d . . .
H434 H 1.1552 0.1798 0.7186 0.04 Uiso 1 1 calc R . .
C435 C 1.0245(5) 0.1458(4) 0.7326(3) 0.0292(16) Uani 1 1 d . . .
H435 H 1.0464 0.1082 0.7659 0.035 Uiso 1 1 calc R . .
C436 C 0.9280(5) 0.1570(4) 0.7124(3) 0.0249(15) Uani 1 1 d . . .
H436 H 0.8842 0.1283 0.7326 0.03 Uiso 1 1 calc R . .
C101 C 0.5764(5) 0.4855(5) 0.1002(3) 0.0317(17) Uani 1 1 d . . .
H101 H 0.5876 0.5321 0.1312 0.038 Uiso 1 1 calc R . .
C102 C 0.6046(4) 0.4908(4) 0.0445(3) 0.0257(16) Uani 1 1 d . . .
H102 H 0.6387 0.5413 0.0321 0.031 Uiso 1 1 calc R . .
C103 C 0.5729(4) 0.4074(4) 0.0107(3) 0.0241(15) Uani 1 1 d . . .
H103 H 0.5819 0.3921 -0.0284 0.029 Uiso 1 1 calc R . .
C104 C 0.5257(4) 0.3514(4) 0.0453(3) 0.0233(15) Uani 1 1 d . . .
H104 H 0.4964 0.2917 0.0334 0.028 Uiso 1 1 calc R . .
C105 C 0.5292(4) 0.3994(4) 0.1012(3) 0.0277(16) Uani 1 1 d . . .
H105 H 0.504 0.377 0.1335 0.033 Uiso 1 1 calc R . .
C201 C 0.5383(4) 0.2038(4) 0.4401(3) 0.0254(16) Uani 1 1 d . . .
H201 H 0.5346 0.2233 0.3991 0.031 Uiso 1 1 calc R . .
C202 C 0.5494(4) 0.1192(4) 0.4598(3) 0.0233(15) Uani 1 1 d . . .
H202 H 0.5549 0.0718 0.4345 0.028 Uiso 1 1 calc R . .
C203 C 0.5511(4) 0.1167(5) 0.5239(3) 0.0279(16) Uani 1 1 d . . .
H203 H 0.557 0.0673 0.549 0.033 Uiso 1 1 calc R . .
C204 C 0.5424(4) 0.1999(4) 0.5438(3) 0.0275(16) Uani 1 1 d . . .
H204 H 0.5425 0.2169 0.5851 0.033 Uiso 1 1 calc R . .
C205 C 0.5335(4) 0.2551(5) 0.4919(3) 0.0300(17) Uani 1 1 d . . .
H205 H 0.5258 0.3148 0.492 0.036 Uiso 1 1 calc R . .
As1 As 0.38358(5) 0.30000(5) 0.27480(3) 0.03128(19) Uani 1 1 d . . .
F12 F 0.2716(3) 0.3119(3) 0.2794(2) 0.0748(15) Uani 1 1 d . . .
F14 F 0.4928(3) 0.2845(4) 0.2718(3) 0.104(2) Uani 1 1 d . . .
F15 F 0.3952(4) 0.4029(3) 0.2490(2) 0.0858(17) Uani 1 1 d . . .
F16 F 0.3678(4) 0.2003(3) 0.3021(3) 0.110(2) Uani 1 1 d . . .
F17 F 0.3250(3) 0.2564(4) 0.1991(2) 0.0720(15) Uani 1 1 d . . .
F18 F 0.4425(3) 0.3458(3) 0.3505(2) 0.0645(14) Uani 1 1 d . . .
As2 As 0.61173(6) 0.77696(6) 0.15213(4) 0.0512(3) Uani 1 1 d . . .
F21 F 0.6563(5) 0.7352(7) 0.2198(4) 0.222(6) Uani 1 1 d . . .
F22 F 0.6476(4) 0.7037(4) 0.1118(4) 0.128(3) Uani 1 1 d . . .
F23 F 0.5020(3) 0.7083(4) 0.1369(3) 0.0834(17) Uani 1 1 d . . .
F24 F 0.5668(4) 0.8223(4) 0.0811(3) 0.0950(19) Uani 1 1 d . . .
F25 F 0.7213(3) 0.8460(3) 0.1656(2) 0.0556(12) Uani 1 1 d . . .
F26 F 0.5710(5) 0.8548(5) 0.1839(4) 0.141(3) Uani 1 1 d . . .
Cl11 Cl 0.1503(5) -0.0192(4) 0.1571(4) 0.117(3) Uani 0.587(9) 1 d PD A 1
Cl12 Cl 0.0565(4) 0.1009(3) 0.1995(2) 0.0580(17) Uani 0.587(9) 1 d PD A 1
C01 C 0.1575(13) 0.0833(10) 0.1740(12) 0.077(7) Uani 0.587(9) 1 d PD A 1
H01A H 0.1566 0.1164 0.1358 0.092 Uiso 0.587(9) 1 calc PR A 1
H01B H 0.2202 0.1053 0.2083 0.092 Uiso 0.587(9) 1 calc PR A 1
Cl13 Cl 0.0818(19) 0.0128(13) 0.0939(9) 0.288(12) Uani 0.413(9) 1 d PD A 2
Cl14 Cl 0.128(3) 0.0788(19) 0.2134(11) 0.39(2) Uani 0.413(9) 1 d PD A 2
C01' C 0.030(3) 0.049(4) 0.1450(19) 0.30(4) Uani 0.413(9) 1 d PD A 2
H01C H -0.0197 0.0023 0.1523 0.359 Uiso 0.413(9) 1 calc PR A 2
H01D H -0.0019 0.1 0.1288 0.359 Uiso 0.413(9) 1 calc PR A 2
Cl21 Cl 0.2579(8) 0.2227(6) 0.0384(7) 0.067(3) Uani 0.5 1 d PD B 1
Cl22 Cl 0.1278(7) 0.0698(6) -0.0489(7) 0.215(8) Uani 0.5 1 d PD B 1
C02 C 0.240(2) 0.138(2) -0.017(2) 0.099(14) Uani 0.5 1 d PD B 1
H02A H 0.2578 0.1635 -0.0537 0.118 Uiso 0.5 1 calc PR B 1
H02B H 0.2889 0.0997 0.0021 0.118 Uiso 0.5 1 calc PR B 1
Cl23 Cl 0.2406(13) 0.2145(11) 0.0403(8) 0.141(7) Uani 0.5 1 d PD C 2
Cl24 Cl 0.2000(9) 0.0591(6) -0.0361(5) 0.155(4) Uani 0.5 1 d PD C 2
C02' C 0.277(2) 0.1614(18) -0.0146(18) 0.070(9) Uani 0.5 1 d PD C 2
H02C H 0.3459 0.154 0.0043 0.084 Uiso 0.5 1 calc PR C 2
H02D H 0.2706 0.1959 -0.0526 0.084 Uiso 0.5 1 calc PR C 2
Cl31 Cl 0.6632(4) 0.7461(4) 0.3932(3) 0.157(3) Uani 0.777(8) 1 d PD D 1
Cl32 Cl 0.5563(5) 0.5856(5) 0.3387(4) 0.211(4) Uani 0.777(8) 1 d PD D 1
C03 C 0.5691(13) 0.6538(11) 0.4072(8) 0.134(7) Uiso 0.777(8) 1 d PD D 1
H03A H 0.5956 0.6259 0.4477 0.161 Uiso 0.777(8) 1 calc PR D 1
H03B H 0.5072 0.6733 0.4054 0.161 Uiso 0.777(8) 1 calc PR D 1

loop_
_atom_site_aniso_label
_atom_site_aniso_U_11
_atom_site_aniso_U_22
_atom_site_aniso_U_33
_atom_site_aniso_U_23
_atom_site_aniso_U_13
_atom_site_aniso_U_12
Ru1 0.0174(3) 0.0250(3) 0.0175(3) 0.0061(2) 0.0045(2) 0.0045(2)
Ru2 0.0169(3) 0.0231(3) 0.0183(3) 0.0054(2) 0.0058(2) 0.0027(2)
P1 0.0216(9) 0.0250(10) 0.0171(9) 0.0049(8) 0.0067(7) 0.0031(8)
C111 0.018(3) 0.021(4) 0.026(4) 0.005(3) 0.007(3) 0.001(3)
C112 0.023(4) 0.028(4) 0.030(4) 0.004(3) 0.013(3) 0.002(3)
C113 0.021(4) 0.036(4) 0.037(4) 0.006(3) 0.018(3) 0.000(3)
C114 0.023(4) 0.040(5) 0.039(5) 0.011(4) 0.003(3) 0.008(3)
C115 0.023(4) 0.036(4) 0.023(4) 0.006(3) 0.006(3) 0.004(3)
C116 0.022(4) 0.022(4) 0.029(4) 0.003(3) 0.013(3) -0.002(3)
C121 0.029(4) 0.030(4) 0.011(3) 0.003(3) 0.007(3) 0.000(3)
C122 0.027(4) 0.032(4) 0.022(4) 0.005(3) 0.010(3) 0.002(3)
C123 0.029(4) 0.025(4) 0.028(4) 0.003(3) 0.012(3) 0.001(3)
C124 0.037(4) 0.023(4) 0.023(4) -0.003(3) 0.006(3) -0.007(3)
C125 0.033(4) 0.029(4) 0.023(4) 0.001(3) 0.009(3) 0.008(3)
C126 0.023(4) 0.032(4) 0.016(3) 0.011(3) 0.005(3) 0.007(3)
C131 0.022(4) 0.034(4) 0.013(3) 0.010(3) 0.009(3) 0.004(3)
C132 0.028(4) 0.035(4) 0.028(4) 0.014(4) 0.015(3) 0.003(3)
C133 0.032(4) 0.040(5) 0.024(4) 0.005(3) 0.014(3) -0.001(3)
C134 0.026(4) 0.050(5) 0.024(4) 0.008(4) 0.008(3) -0.002(4)
C135 0.038(4) 0.035(4) 0.019(4) 0.016(3) 0.009(3) 0.005(3)
C136 0.022(4) 0.030(4) 0.032(4) 0.012(3) 0.008(3) 0.001(3)
P2 0.0183(9) 0.0243(10) 0.0194(9) 0.0062(8) 0.0047(7) 0.0038(7)
C211 0.019(4) 0.027(4) 0.027(4) 0.015(3) 0.007(3) 0.004(3)
C212 0.021(4) 0.032(4) 0.019(4) 0.006(3) 0.007(3) 0.002(3)
C213 0.022(4) 0.050(5) 0.024(4) 0.008(4) 0.006(3) 0.001(4)
C214 0.032(4) 0.054(5) 0.029(4) 0.015(4) 0.006(4) 0.018(4)
C215 0.042(5) 0.041(5) 0.055(6) 0.014(4) 0.008(4) 0.029(4)
C216 0.030(4) 0.040(5) 0.034(4) 0.009(4) 0.007(3) 0.015(4)
C221 0.020(3) 0.027(4) 0.014(3) 0.006(3) 0.006(3) 0.005(3)
C222 0.032(4) 0.032(4) 0.020(4) 0.005(3) 0.011(3) 0.006(3)
C223 0.039(4) 0.027(4) 0.032(4) 0.004(3) 0.014(4) -0.007(3)
C224 0.020(4) 0.028(4) 0.038(4) 0.006(4) 0.010(3) -0.008(3)
C225 0.028(4) 0.030(4) 0.028(4) 0.007(3) 0.013(3) 0.007(3)
C226 0.031(4) 0.020(4) 0.021(4) 0.008(3) 0.009(3) 0.007(3)
C231 0.032(4) 0.025(4) 0.021(4) 0.001(3) 0.012(3) -0.003(3)
C232 0.021(4) 0.032(4) 0.032(4) 0.003(3) 0.007(3) -0.001(3)
C233 0.028(4) 0.030(4) 0.050(5) -0.011(4) 0.023(4) -0.003(3)
C234 0.059(6) 0.033(5) 0.038(5) -0.005(4) 0.032(4) -0.009(4)
C235 0.038(5) 0.025(4) 0.028(4) 0.001(3) 0.010(3) -0.015(3)
C236 0.024(4) 0.028(4) 0.026(4) 0.005(3) 0.011(3) 0.003(3)
C1 0.017(3) 0.020(4) 0.030(4) 0.013(3) 0.017(3) 0.005(3)
C2 0.027(4) 0.030(4) 0.025(4) 0.001(3) 0.010(3) 0.003(3)
C3 0.024(4) 0.020(4) 0.026(4) 0.007(3) 0.014(3) 0.005(3)
C4 0.019(4) 0.028(4) 0.018(4) 0.002(3) 0.002(3) -0.002(3)
C5 0.023(4) 0.027(4) 0.023(4) 0.007(3) 0.005(3) 0.002(3)
C6 0.021(4) 0.025(4) 0.020(4) 0.007(3) 0.009(3) 0.008(3)
C7 0.018(3) 0.024(4) 0.021(4) 0.002(3) 0.002(3) -0.003(3)
C8 0.022(4) 0.025(4) 0.024(4) 0.001(3) 0.015(3) 0.000(3)
C9 0.019(3) 0.030(4) 0.014(3) 0.001(3) 0.005(3) 0.002(3)
C91 0.024(4) 0.026(4) 0.021(4) 0.007(3) 0.010(3) 0.003(3)
C92 0.052(5) 0.033(4) 0.025(4) 0.009(3) 0.021(4) 0.016(4)
C93 0.055(5) 0.027(4) 0.040(5) 0.010(4) 0.030(4) 0.014(4)
C94 0.067(6) 0.025(4) 0.027(4) -0.006(3) 0.022(4) -0.005(4)
C95 0.039(4) 0.024(4) 0.031(4) 0.005(3) 0.019(3) -0.005(3)
C96 0.030(4) 0.027(4) 0.023(4) 0.002(3) 0.006(3) -0.003(3)
C10 0.018(3) 0.025(4) 0.017(3) 0.002(3) 0.006(3) 0.006(3)
P3 0.0196(9) 0.0233(10) 0.0184(9) 0.0047(7) 0.0055(7) 0.0034(7)
C311 0.026(4) 0.020(4) 0.015(3) 0.003(3) 0.006(3) 0.004(3)
C312 0.030(4) 0.020(4) 0.028(4) 0.002(3) 0.011(3) 0.001(3)
C313 0.022(4) 0.024(4) 0.035(4) 0.002(3) 0.012(3) 0.005(3)
C314 0.030(4) 0.031(4) 0.033(4) 0.006(3) 0.018(3) 0.002(3)
C315 0.040(4) 0.021(4) 0.024(4) 0.004(3) 0.014(3) -0.001(3)
C316 0.023(4) 0.029(4) 0.023(4) 0.005(3) 0.012(3) 0.007(3)
C321 0.015(3) 0.024(4) 0.025(4) 0.003(3) 0.003(3) 0.002(3)
C322 0.031(4) 0.022(4) 0.033(4) 0.012(3) 0.010(3) 0.005(3)
C323 0.041(5) 0.041(5) 0.032(5) -0.004(4) 0.004(4) 0.005(4)
C324 0.035(4) 0.046(5) 0.021(4) -0.002(4) 0.005(3) -0.003(4)
C325 0.025(4) 0.044(5) 0.027(4) 0.011(4) 0.008(3) 0.005(3)
C326 0.022(4) 0.033(4) 0.031(4) 0.004(3) 0.011(3) 0.002(3)
C331 0.028(4) 0.025(4) 0.024(4) 0.009(3) 0.018(3) 0.011(3)
C332 0.021(4) 0.030(4) 0.026(4) 0.003(3) 0.009(3) 0.008(3)
C333 0.020(4) 0.033(4) 0.038(4) 0.009(4) 0.013(3) 0.003(3)
C334 0.036(4) 0.028(4) 0.035(4) 0.014(3) 0.016(4) 0.016(4)
C335 0.033(4) 0.035(4) 0.022(4) 0.012(3) 0.005(3) 0.012(4)
C336 0.024(4) 0.022(4) 0.018(3) 0.005(3) 0.006(3) 0.009(3)
P4 0.0200(9) 0.0252(10) 0.0195(9) 0.0063(8) 0.0078(7) 0.0054(8)
C411 0.024(4) 0.025(4) 0.022(4) 0.007(3) 0.013(3) 0.002(3)
C412 0.035(4) 0.029(4) 0.026(4) 0.007(3) 0.009(3) 0.008(3)
C413 0.046(5) 0.036(5) 0.024(4) -0.002(3) 0.009(4) 0.008(4)
C414 0.043(5) 0.032(4) 0.030(4) 0.009(3) 0.020(4) 0.012(4)
C415 0.031(4) 0.031(4) 0.024(4) 0.004(3) 0.015(3) 0.013(3)
C416 0.024(4) 0.030(4) 0.021(4) 0.005(3) 0.008(3) -0.001(3)
C421 0.013(3) 0.033(4) 0.019(3) 0.012(3) 0.006(3) 0.000(3)
C422 0.036(4) 0.041(5) 0.030(4) 0.015(4) 0.020(4) 0.004(4)
C423 0.044(5) 0.065(6) 0.032(5) 0.018(4) 0.021(4) 0.016(4)
C424 0.031(4) 0.071(7) 0.044(5) 0.030(5) 0.020(4) 0.005(4)
C425 0.042(5) 0.044(5) 0.035(5) 0.021(4) 0.008(4) 0.001(4)
C426 0.019(4) 0.036(4) 0.020(4) 0.008(3) 0.003(3) 0.000(3)
C431 0.015(3) 0.021(4) 0.019(3) -0.002(3) 0.003(3) -0.001(3)
C432 0.028(4) 0.023(4) 0.019(3) 0.004(3) 0.010(3) 0.007(3)
C433 0.022(4) 0.037(4) 0.033(4) -0.005(4) 0.010(3) -0.004(3)
C434 0.015(4) 0.050(5) 0.030(4) -0.003(4) -0.002(3) 0.009(3)
C435 0.035(4) 0.027(4) 0.022(4) 0.001(3) 0.000(3) 0.011(3)
C436 0.025(4) 0.024(4) 0.026(4) 0.003(3) 0.007(3) 0.006(3)
C101 0.028(4) 0.034(4) 0.035(4) 0.013(4) 0.008(3) 0.017(3)
C102 0.019(4) 0.034(4) 0.023(4) 0.010(3) 0.003(3) 0.010(3)
C103 0.022(4) 0.030(4) 0.022(4) 0.007(3) 0.006(3) 0.012(3)
C104 0.015(3) 0.024(4) 0.027(4) 0.005(3) 0.000(3) 0.008(3)
C105 0.017(3) 0.040(5) 0.028(4) 0.013(3) 0.007(3) 0.011(3)
C201 0.021(4) 0.038(4) 0.022(4) 0.013(3) 0.010(3) 0.012(3)
C202 0.018(3) 0.028(4) 0.021(4) -0.001(3) 0.003(3) 0.004(3)
C203 0.021(4) 0.034(4) 0.029(4) 0.009(3) 0.007(3) 0.008(3)
C204 0.013(3) 0.037(4) 0.031(4) -0.002(3) 0.008(3) 0.000(3)
C205 0.013(3) 0.033(4) 0.041(4) 0.012(4) 0.005(3) 0.002(3)
As1 0.0274(4) 0.0349(5) 0.0293(4) 0.0053(4) 0.0034(3) 0.0114(3)
F12 0.047(3) 0.101(4) 0.074(4) -0.018(3) 0.012(3) 0.024(3)
F14 0.025(3) 0.161(6) 0.112(5) -0.083(4) 0.005(3) 0.016(3)
F15 0.118(5) 0.070(4) 0.063(4) 0.029(3) 0.018(3) 0.022(3)
F16 0.090(4) 0.060(4) 0.126(5) 0.040(4) -0.026(4) -0.012(3)
F17 0.042(3) 0.118(4) 0.051(3) -0.035(3) 0.002(2) 0.032(3)
F18 0.067(3) 0.061(3) 0.050(3) -0.005(2) -0.009(2) 0.026(3)
As2 0.0290(5) 0.0630(6) 0.0498(6) -0.0118(5) -0.0009(4) 0.0050(4)
F21 0.073(5) 0.330(12) 0.162(7) 0.169(8) -0.041(5) -0.092(6)
F22 0.059(4) 0.067(4) 0.251(9) -0.055(5) 0.046(5) 0.008(3)
F23 0.034(3) 0.096(4) 0.105(4) -0.014(3) 0.010(3) -0.007(3)
F24 0.046(3) 0.124(5) 0.091(4) 0.015(4) -0.011(3) 0.016(3)
F25 0.040(3) 0.065(3) 0.052(3) -0.003(2) 0.005(2) 0.005(2)
F26 0.088(5) 0.156(6) 0.172(7) -0.117(6) 0.065(5) -0.038(4)
Cl11 0.145(6) 0.122(5) 0.114(6) -0.001(4) 0.064(5) 0.067(4)
Cl12 0.073(3) 0.066(3) 0.054(3) 0.021(2) 0.041(2) 0.025(2)
C01 0.050(11) 0.048(11) 0.14(2) 0.035(12) 0.043(12) 0.008(9)
Cl13 0.45(3) 0.30(2) 0.195(19) -0.005(15) 0.16(2) 0.17(2)
Cl14 0.40(4) 0.32(3) 0.32(4) 0.09(3) 0.01(3) -0.10(3)
C01' 0.15(5) 0.39(10) 0.29(8) -0.02(8) 0.06(5) -0.11(6)
Cl21 0.054(4) 0.057(5) 0.082(8) 0.007(4) 0.000(4) 0.030(3)
Cl22 0.106(7) 0.088(6) 0.366(17) 0.102(8) -0.029(9) -0.003(6)
C02 0.11(3) 0.09(3) 0.08(2) 0.02(2) 0.02(2) -0.01(2)
Cl23 0.193(15) 0.211(15) 0.069(9) 0.040(8) 0.065(9) 0.133(11)
Cl24 0.208(11) 0.095(7) 0.179(9) -0.047(7) 0.131(9) -0.064(7)
C02' 0.09(2) 0.052(17) 0.064(18) 0.027(14) 0.015(17) 0.031(17)
Cl31 0.121(4) 0.176(6) 0.152(5) 0.033(4) 0.017(4) 0.021(4)
Cl32 0.187(7) 0.207(7) 0.200(7) 0.007(6) 0.039(5) -0.024(5)

loop_
_atom_type_symbol
_atom_type_description
_atom_type_scat_dispersion_real
_atom_type_scat_dispersion_imag
_atom_type_scat_source
C C 0.0033 0.0016 'International Tables Vol C Tables 4.2.6.8 and 6.1.1.4'
H H 0 0 'International Tables Vol C Tables 4.2.6.8 and 6.1.1.4'
P P 0.1023 0.0942 'International Tables Vol C Tables 4.2.6.8 and 6.1.1.4'
Ru Ru -1.2594 0.8363 'International Tables Vol C Tables 4.2.6.8 and 6.1.1.4'
F F 0.0171 0.0103 'International Tables Vol C Tables 4.2.6.8 and 6.1.1.4'
Cl Cl 0.1484 0.1585 'International Tables Vol C Tables 4.2.6.8 and 6.1.1.4'
As As 0.0499 2.0058 'International Tables Vol C Tables 4.2.6.8 and 6.1.1.4'

loop_
_geom_angle_atom_site_label_1
_geom_angle_atom_site_label_2
_geom_angle_atom_site_label_3
_geom_angle
C1 Ru1 C102 115.0(3)
C1 Ru1 C101 91.1(3)
C102 Ru1 C101 37.2(2)
C1 Ru1 C105 103.3(3)
C102 Ru1 C105 61.1(2)
C101 Ru1 C105 36.3(2)
C1 Ru1 C103 150.8(2)
C102 Ru1 C103 36.7(2)
C101 Ru1 C103 61.2(2)
C105 Ru1 C103 60.6(2)
C1 Ru1 C104 138.8(2)
C102 Ru1 C104 60.3(2)
C101 Ru1 C104 60.4(2)
C105 Ru1 C104 36.2(2)
C103 Ru1 C104 35.7(2)
C1 Ru1 P1 90.14(18)
C102 Ru1 P1 89.12(17)
C101 Ru1 P1 118.58(17)
C105 Ru1 P1 150.18(17)
C103 Ru1 P1 95.07(16)
C104 Ru1 P1 128.61(16)
C1 Ru1 P2 99.78(19)
C102 Ru1 P2 144.78(18)
C101 Ru1 P2 143.47(18)
C105 Ru1 P2 107.19(18)
C103 Ru1 P2 108.12(17)
C104 Ru1 P2 90.21(16)
P1 Ru1 P2 96.30(6)
C10 Ru2 C204 120.9(3)
C10 Ru2 C203 153.3(2)
C204 Ru2 C203 36.2(2)
C10 Ru2 C205 92.4(2)
C204 Ru2 C205 36.9(2)
C203 Ru2 C205 60.9(2)
C10 Ru2 C202 131.6(2)
C204 Ru2 C202 60.6(2)
C203 Ru2 C202 36.4(2)
C205 Ru2 C202 60.7(2)
C10 Ru2 C201 98.4(2)
C204 Ru2 C201 60.7(2)
C203 Ru2 C201 60.4(2)
C205 Ru2 C201 36.4(2)
C202 Ru2 C201 36.0(2)
C10 Ru2 P4 94.30(19)
C204 Ru2 P4 88.39(18)
C203 Ru2 P4 97.52(17)
C205 Ru2 P4 115.16(19)
C202 Ru2 P4 132.62(16)
C201 Ru2 P4 148.90(16)
C10 Ru2 P3 97.75(19)
C204 Ru2 P3 140.47(18)
C203 Ru2 P3 104.34(18)
C205 Ru2 P3 145.19(19)
C202 Ru2 P3 88.46(17)
C201 Ru2 P3 108.91(17)
P4 Ru2 P3 97.25(6)
C131 P1 C121 101.3(3)
C131 P1 C111 106.9(3)
C121 P1 C111 101.5(3)
C131 P1 Ru1 110.5(2)
C121 P1 Ru1 115.1(2)
C111 P1 Ru1 119.5(2)
C116 C111 C112 120.0(6)
C116 C111 P1 117.5(5)
C112 C111 P1 122.5(5)
C111 C112 C113 118.6(6)
C111 C112 H112 120.7
C113 C112 H112 120.7
C114 C113 C112 121.7(7)
C114 C113 H113 119.2
C112 C113 H113 119.2
C115 C114 C113 119.6(6)
C115 C114 H114 120.2
C113 C114 H114 120.2
C114 C115 C116 119.6(6)
C114 C115 H115 120.2
C116 C115 H115 120.2
C111 C116 C115 120.5(6)
C111 C116 H116 119.7
C115 C116 H116 119.8
C126 C121 C122 118.3(6)
C126 C121 P1 122.8(5)
C122 C121 P1 118.6(5)
C123 C122 C121 121.3(6)
C123 C122 H122 119.4
C121 C122 H122 119.4
C124 C123 C122 119.5(6)
C124 C123 H123 120.3
C122 C123 H123 120.3
C123 C124 C125 120.1(6)
C123 C124 H124 119.9
C125 C124 H124 119.9
C124 C125 C126 120.1(6)
C124 C125 H125 119.9
C126 C125 H125 119.9
C121 C126 C125 120.7(6)
C121 C126 H126 119.7
C125 C126 H126 119.7
C132 C131 C136 118.6(6)
C132 C131 P1 121.4(5)
C136 C131 P1 119.1(5)
C133 C132 C131 121.5(6)
C133 C132 H132 119.3
C131 C132 H132 119.3
C132 C133 C134 119.9(7)
C132 C133 H133 120.1
C134 C133 H133 120.1
C135 C134 C133 120.0(7)
C135 C134 H134 120
C133 C134 H134 120
C134 C135 C136 120.3(6)
C134 C135 H135 119.8
C136 C135 H135 119.8
C135 C136 C131 119.6(7)
C135 C136 H136 120.2
C131 C136 H136 120.2
C231 P2 C221 100.9(3)
C231 P2 C211 106.6(3)
C221 P2 C211 97.9(3)
C231 P2 Ru1 112.9(2)
C221 P2 Ru1 113.4(2)
C211 P2 Ru1 122.3(2)
C212 C211 C216 118.9(6)
C212 C211 P2 120.7(5)
C216 C211 P2 119.9(5)
C211 C212 C213 121.0(6)
C211 C212 H212 119.5
C213 C212 H212 119.5
C214 C213 C212 120.1(7)
C214 C213 H213 119.9
C212 C213 H213 119.9
C215 C214 C213 118.9(6)
C215 C214 H214 120.6
C213 C214 H214 120.6
C214 C215 C216 122.2(7)
C214 C215 H215 118.9
C216 C215 H215 118.9
C215 C216 C211 118.9(7)
C215 C216 H216 120.6
C211 C216 H216 120.6
C222 C221 C226 118.7(6)
C222 C221 P2 122.6(5)
C226 C221 P2 118.5(5)
C221 C222 C223 120.3(6)
C221 C222 H222 119.8
C223 C222 H222 119.8
C224 C223 C222 120.2(7)
C224 C223 H223 119.9
C222 C223 H223 119.9
C225 C224 C223 119.5(6)
C225 C224 H224 120.2
C223 C224 H224 120.2
C224 C225 C226 121.9(6)
C224 C225 H225 119.1
C226 C225 H225 119.1
C225 C226 C221 119.3(6)
C225 C226 H226 120.4
C221 C226 H226 120.4
C236 C231 C232 118.4(6)
C236 C231 P2 117.5(5)
C232 C231 P2 124.1(5)
C233 C232 C231 119.3(6)
C233 C232 H232 120.3
C231 C232 H232 120.3
C234 C233 C232 122.5(7)
C234 C233 H233 118.8
C232 C233 H233 118.8
C233 C234 C235 119.0(7)
C233 C234 H234 120.5
C235 C234 H234 120.5
C236 C235 C234 119.6(7)
C236 C235 H235 120.2
C234 C235 H235 120.2
C235 C236 C231 121.1(6)
C235 C236 H236 119.4
C231 C236 H236 119.4
C2 C1 Ru1 169.5(5)
C1 C2 C3 128.4(6)
C1 C2 H2 115.8
C3 C2 H2 115.8
C8 C3 C4 118.5(6)
C8 C3 C2 120.6(6)
C4 C3 C2 121.0(6)
C5 C4 C3 120.6(6)
C5 C4 H4 119.7
C3 C4 H4 119.7
C6 C5 C4 120.9(6)
C6 C5 H5 119.6
C4 C5 H5 119.6
C5 C6 C7 118.6(6)
C5 C6 C9 122.0(5)
C7 C6 C9 119.3(6)
C8 C7 C6 119.9(6)
C8 C7 H7 120.1
C6 C7 H7 120.1
C3 C8 C7 121.6(6)
C3 C8 H8 119.2
C7 C8 H8 119.2
C10 C9 C91 120.4(5)
C10 C9 C6 122.8(6)
C91 C9 C6 116.8(5)
C96 C91 C92 117.5(7)
C96 C91 C9 121.6(6)
C92 C91 C9 120.9(6)
C93 C92 C91 121.1(7)
C93 C92 H92 119.5
C91 C92 H92 119.5
C92 C93 C94 120.5(7)
C92 C93 H93 119.8
C94 C93 H93 119.8
C95 C94 C93 119.0(7)
C95 C94 H94 120.5
C93 C94 H94 120.5
C94 C95 C96 120.7(7)
C94 C95 H95 119.7
C96 C95 H95 119.7
C95 C96 C91 121.3(7)
C95 C96 H96 119.4
C91 C96 H96 119.4
C9 C10 Ru2 168.3(5)
C311 P3 C331 105.4(3)
C311 P3 C321 98.0(3)
C331 P3 C321 104.1(3)
C311 P3 Ru2 123.6(2)
C331 P3 Ru2 111.5(2)
C321 P3 Ru2 112.0(2)
C312 C311 C316 118.4(6)
C312 C311 P3 121.3(5)
C316 C311 P3 119.9(5)
C313 C312 C311 120.6(6)
C313 C312 H312 119.7
C311 C312 H312 119.7
C314 C313 C312 120.3(6)
C314 C313 H313 119.8
C312 C313 H313 119.8
C313 C314 C315 119.9(6)
C313 C314 H314 120
C315 C314 H314 120
C316 C315 C314 120.3(6)
C316 C315 H315 119.8
C314 C315 H315 119.8
C315 C316 C311 120.3(6)
C315 C316 H316 119.9
C311 C316 H316 119.9
C322 C321 C326 117.1(6)
C322 C321 P3 124.6(5)
C326 C321 P3 117.9(5)
C321 C322 C323 121.8(6)
C321 C322 H322 119.1
C323 C322 H322 119.1
C324 C323 C322 120.0(7)
C324 C323 H323 120
C322 C323 H323 120
C323 C324 C325 119.0(7)
C323 C324 H324 120.5
C325 C324 H324 120.5
C326 C325 C324 120.2(7)
C326 C325 H325 119.9
C324 C325 H325 119.9
C325 C326 C321 121.9(7)
C325 C326 H326 119.1
C321 C326 H326 119.1
C336 C331 C332 118.0(6)
C336 C331 P3 121.6(5)
C332 C331 P3 120.0(5)
C333 C332 C331 121.4(6)
C333 C332 H332 119.3
C331 C332 H332 119.3
C332 C333 C334 120.4(6)
C332 C333 H333 119.8
C334 C333 H333 119.8
C333 C334 C335 118.7(6)
C333 C334 H334 120.7
C335 C334 H334 120.7
C336 C335 C334 121.0(6)
C336 C335 H335 119.5
C334 C335 H335 119.5
C331 C336 C335 120.5(6)
C331 C336 H336 119.7
C335 C336 H336 119.7
C411 P4 C431 102.1(3)
C411 P4 C421 102.0(3)
C431 P4 C421 105.5(3)
C411 P4 Ru2 114.5(2)
C431 P4 Ru2 120.1(2)
C421 P4 Ru2 110.7(2)
C412 C411 C416 117.8(6)
C412 C411 P4 121.2(5)
C416 C411 P4 120.7(5)
C411 C412 C413 121.3(6)
C411 C412 H412 119.3
C413 C412 H412 119.3
C414 C413 C412 119.8(7)
C414 C413 H413 120.1
C412 C413 H413 120.1
C415 C414 C413 119.9(7)
C415 C414 H414 120.1
C413 C414 H414 120.1
C416 C415 C414 120.6(6)
C416 C415 H415 119.7
C414 C415 H415 119.7
C415 C416 C411 120.6(6)
C415 C416 H416 119.7
C411 C416 H416 119.7
C422 C421 C426 119.1(6)
C422 C421 P4 121.2(5)
C426 C421 P4 119.6(5)
C421 C422 C423 119.9(7)
C421 C422 H422 120.1
C423 C422 H422 120.1
C424 C423 C422 120.4(7)
C424 C423 H423 119.8
C422 C423 H423 119.8
C423 C424 C425 120.2(7)
C423 C424 H424 119.9
C425 C424 H424 119.9
C424 C425 C426 119.3(7)
C424 C425 H425 120.3
C426 C425 H425 120.3
C425 C426 C421 121.1(7)
C425 C426 H426 119.5
C421 C426 H426 119.5
C432 C431 C436 118.8(6)
C432 C431 P4 117.6(5)
C436 C431 P4 123.5(5)
C431 C432 C433 120.3(6)
C431 C432 H432 119.8
C433 C432 H432 119.8
C434 C433 C432 120.0(6)
C434 C433 H433 120
C432 C433 H433 120
C433 C434 C435 119.9(6)
C433 C434 H434 120.1
C435 C434 H434 120.1
C436 C435 C434 120.4(6)
C436 C435 H435 119.8
C434 C435 H435 119.8
C435 C436 C431 120.4(6)
C435 C436 H436 119.8
C431 C436 H436 119.8
C105 C101 C102 107.9(6)
C105 C101 Ru1 73.0(4)
C102 C101 Ru1 71.1(4)
C105 C101 H101 126.1
C102 C101 H101 126.1
Ru1 C101 H101 121.6
C103 C102 C101 108.1(6)
C103 C102 Ru1 73.6(4)
C101 C102 Ru1 71.8(3)
C103 C102 H102 125.9
C101 C102 H102 125.9
Ru1 C102 H102 120.4
C104 C103 C102 107.6(6)
C104 C103 Ru1 73.2(3)
C102 C103 Ru1 69.7(3)
C104 C103 H103 126.2
C102 C103 H103 126.2
Ru1 C103 H103 122.5
C103 C104 C105 108.4(6)
C103 C104 Ru1 71.0(3)
C105 C104 Ru1 70.4(3)
C103 C104 H104 125.8
C105 C104 H104 125.8
Ru1 C104 H104 124.4
C101 C105 C104 108.0(6)
C101 C105 Ru1 70.7(4)
C104 C105 Ru1 73.4(3)
C101 C105 H105 126
C104 C105 H105 126
Ru1 C105 H105 121.6
C202 C201 C205 108.5(6)
C202 C201 Ru2 71.8(3)
C205 C201 Ru2 71.4(4)
C202 C201 H201 125.8
C205 C201 H201 125.8
Ru2 C201 H201 122.7
C201 C202 C203 108.1(6)
C201 C202 Ru2 72.3(4)
C203 C202 Ru2 71.4(4)
C201 C202 H202 125.9
C203 C202 H202 125.9
Ru2 C202 H202 122.1
C204 C203 C202 107.9(6)
C204 C203 Ru2 71.0(4)
C202 C203 Ru2 72.2(4)
C204 C203 H203 126.1
C202 C203 H203 126.1
Ru2 C203 H203 122.4
C203 C204 C205 108.7(6)
C203 C204 Ru2 72.8(4)
C205 C204 Ru2 72.7(4)
C203 C204 H204 125.6
C205 C204 H204 125.6
Ru2 C204 H204 120.6
C201 C205 C204 106.7(6)
C201 C205 Ru2 72.2(4)
C204 C205 Ru2 70.4(3)
C201 C205 H205 126.6
C204 C205 H205 126.6
Ru2 C205 H205 122.5
F16 As1 F14 89.1(3)
F16 As1 F17 89.9(3)
F14 As1 F17 92.2(2)
F16 As1 F15 176.8(3)
F14 As1 F15 93.8(3)
F17 As1 F15 91.3(3)
F16 As1 F18 91.2(3)
F14 As1 F18 88.0(2)
F17 As1 F18 178.9(2)
F15 As1 F18 87.6(2)
F16 As1 F12 88.5(3)
F14 As1 F12 177.6(3)
F17 As1 F12 88.1(2)
F15 As1 F12 88.6(3)
F18 As1 F12 91.8(2)
F21 As2 F26 93.8(5)
F21 As2 F22 93.0(5)
F26 As2 F22 173.2(4)
F21 As2 F23 91.3(3)
F26 As2 F23 90.9(3)
F22 As2 F23 89.1(3)
F21 As2 F24 178.9(3)
F26 As2 F24 86.2(4)
F22 As2 F24 87.0(4)
F23 As2 F24 89.8(3)
F21 As2 F25 89.8(2)
F26 As2 F25 89.6(3)
F22 As2 F25 90.2(2)
F23 As2 F25 178.7(2)
F24 As2 F25 89.1(2)
Cl11 C01 Cl12 110.6(9)
Cl11 C01 H01A 109.7
Cl12 C01 H01A 109.6
Cl11 C01 H01B 109.4
Cl12 C01 H01B 109.4
H01A C01 H01B 108.1
Cl13 C01' Cl14 103(2)
Cl13 C01' H01C 111.3
Cl14 C01' H01C 111.3
Cl13 C01' H01D 111.3
Cl14 C01' H01D 111.1
H01C C01' H01D 109.1
Cl22 C02 Cl21 121.0(19)
Cl22 C02 H02A 107.1
Cl21 C02 H02A 107.1
Cl22 C02 H02B 107.1
Cl21 C02 H02B 107.1
H02A C02 H02B 106.8
Cl23 C02' Cl24 107.3(17)
Cl23 C02' H02C 110.2
Cl24 C02' H02C 110.2
Cl23 C02' H02D 110.3
Cl24 C02' H02D 110.3
H02C C02' H02D 108.5
Cl32 C03 Cl31 95.8(8)
Cl32 C03 H03A 112.6
Cl31 C03 H03A 112.6
Cl32 C03 H03B 112.6
Cl31 C03 H03B 112.6
H03A C03 H03B 110.1

loop_
_geom_bond_atom_site_label_1
_geom_bond_atom_site_label_2
_geom_bond_distance
Ru1 C1 1.822(7)
Ru1 C102 2.227(6)
Ru1 C101 2.236(6)
Ru1 C105 2.266(6)
Ru1 C103 2.278(6)
Ru1 C104 2.306(6)
Ru1 P1 2.3381(17)
Ru1 P2 2.3792(17)
Ru2 C10 1.837(6)
Ru2 C204 2.236(6)
Ru2 C203 2.258(6)
Ru2 C205 2.266(6)
Ru2 C202 2.270(6)
Ru2 C201 2.276(6)
Ru2 P4 2.3508(17)
Ru2 P3 2.3603(17)
P1 C131 1.832(6)
P1 C121 1.828(7)
P1 C111 1.831(6)
C111 C116 1.381(8)
C111 C112 1.385(8)
C112 C113 1.387(9)
C112 H112 0.95
C113 C114 1.371(9)
C113 H113 0.95
C114 C115 1.373(9)
C114 H114 0.95
C115 C116 1.391(8)
C115 H115 0.95
C116 H116 0.95
C121 C126 1.376(9)
C121 C122 1.391(8)
C122 C123 1.385(9)
C122 H122 0.95
C123 C124 1.366(9)
C123 H123 0.95
C124 C125 1.381(9)
C124 H124 0.95
C125 C126 1.385(8)
C125 H125 0.95
C126 H126 0.95
C131 C132 1.383(9)
C131 C136 1.405(8)
C132 C133 1.372(9)
C132 H132 0.95
C133 C134 1.386(9)
C133 H133 0.95
C134 C135 1.371(9)
C134 H134 0.95
C135 C136 1.399(9)
C135 H135 0.95
C136 H136 0.95
P2 C231 1.826(7)
P2 C221 1.847(6)
P2 C211 1.851(6)
C211 C212 1.374(9)
C211 C216 1.399(9)
C212 C213 1.382(8)
C212 H212 0.95
C213 C214 1.374(10)
C213 H213 0.95
C214 C215 1.367(10)
C214 H214 0.95
C215 C216 1.375(9)
C215 H215 0.95
C216 H216 0.95
C221 C222 1.382(9)
C221 C226 1.404(8)
C222 C223 1.389(8)
C222 H222 0.95
C223 C224 1.371(9)
C223 H223 0.95
C224 C225 1.358(9)
C224 H224 0.95
C225 C226 1.371(8)
C225 H225 0.95
C226 H226 0.95
C231 C236 1.395(9)
C231 C232 1.412(9)
C232 C233 1.375(9)
C232 H232 0.95
C233 C234 1.368(10)
C233 H233 0.95
C234 C235 1.399(10)
C234 H234 0.95
C235 C236 1.390(9)
C235 H235 0.95
C236 H236 0.95
C1 C2 1.313(9)
C2 C3 1.484(8)
C2 H2 0.95
C3 C8 1.376(9)
C3 C4 1.387(8)
C4 C5 1.390(8)
C4 H4 0.95
C5 C6 1.378(8)
C5 H5 0.95
C6 C7 1.402(8)
C6 C9 1.501(8)
C7 C8 1.385(8)
C7 H7 0.95
C8 H8 0.95
C9 C10 1.336(8)
C9 C91 1.498(9)
C91 C96 1.387(9)
C91 C92 1.396(9)
C92 C93 1.367(9)
C92 H92 0.95
C93 C94 1.387(10)
C93 H93 0.95
C94 C95 1.370(10)
C94 H94 0.95
C95 C96 1.372(9)
C95 H95 0.95
C96 H96 0.95
P3 C311 1.831(6)
P3 C331 1.832(6)
P3 C321 1.833(6)
C311 C312 1.391(8)
C311 C316 1.396(8)
C312 C313 1.381(8)
C312 H312 0.95
C313 C314 1.362(8)
C313 H313 0.95
C314 C315 1.388(9)
C314 H314 0.95
C315 C316 1.375(8)
C315 H315 0.95
C316 H316 0.95
C321 C322 1.369(9)
C321 C326 1.393(8)
C322 C323 1.388(9)
C322 H322 0.95
C323 C324 1.375(9)
C323 H323 0.95
C324 C325 1.382(10)
C324 H324 0.95
C325 C326 1.367(9)
C325 H325 0.95
C326 H326 0.95
C331 C336 1.389(8)
C331 C332 1.396(8)
C332 C333 1.377(8)
C332 H332 0.95
C333 C334 1.387(9)
C333 H333 0.95
C334 C335 1.387(9)
C334 H334 0.95
C335 C336 1.386(8)
C335 H335 0.95
C336 H336 0.95
P4 C411 1.808(7)
P4 C431 1.825(6)
P4 C421 1.841(6)
C411 C412 1.383(9)
C411 C416 1.411(8)
C412 C413 1.382(9)
C412 H412 0.95
C413 C414 1.378(9)
C413 H413 0.95
C414 C415 1.378(9)
C414 H414 0.95
C415 C416 1.368(9)
C415 H415 0.95
C416 H416 0.95
C421 C422 1.373(9)
C421 C426 1.386(9)
C422 C423 1.390(9)
C422 H422 0.95
C423 C424 1.372(11)
C423 H423 0.95
C424 C425 1.374(10)
C424 H424 0.95
C425 C426 1.379(9)
C425 H425 0.95
C426 H426 0.95
C431 C432 1.373(8)
C431 C436 1.398(8)
C432 C433 1.401(9)
C432 H432 0.95
C433 C434 1.373(9)
C433 H433 0.95
C434 C435 1.373(9)
C434 H434 0.95
C435 C436 1.378(8)
C435 H435 0.95
C436 H436 0.95
C101 C105 1.403(9)
C101 C102 1.422(9)
C101 H101 0.95
C102 C103 1.418(9)
C102 H102 0.95
C103 C104 1.406(8)
C103 H103 0.95
C104 C105 1.422(9)
C104 H104 0.95
C105 H105 0.95
C201 C202 1.404(8)
C201 C205 1.419(9)
C201 H201 0.95
C202 C203 1.415(8)
C202 H202 0.95
C203 C204 1.398(9)
C203 H203 0.95
C204 C205 1.424(8)
C204 H204 0.95
C205 H205 0.95
As1 F16 1.672(5)
As1 F14 1.676(4)
As1 F17 1.695(4)
As1 F15 1.700(5)
As1 F18 1.706(5)
As1 F12 1.713(5)
As2 F21 1.619(6)
As2 F26 1.673(6)
As2 F22 1.688(6)
As2 F23 1.706(5)
As2 F24 1.706(5)
As2 F25 1.711(4)
Cl11 C01 1.607(17)
Cl12 C01 1.803(16)
C01 H01A 0.99
C01 H01B 0.99
Cl13 C01' 1.70(3)
Cl14 C01' 1.72(3)
C01' H01C 0.99
C01' H01D 0.99
Cl21 C02 1.73(2)
Cl22 C02 1.73(2)
C02 H02A 0.99
C02 H02B 0.99
Cl23 C02' 1.73(2)
Cl24 C02' 1.75(2)
C02' H02C 0.99
C02' H02D 0.99
Cl31 C03 1.917(15)
Cl32 C03 1.784(16)
C03 H03A 0.99
C03 H03B 0.99
